data_2207170
loop_
_publ_author_name
'Jian-Ming Gu'
'Xiu-Rong Hu'
'Wei-Ming Xu'

_publ_section_title
;
 2,3,6,7-Tetrahydrobenzo[1,2-<i>b</i>;4,5-<i>b</i>']difuran
;
_journal_coeditor_code CF6462
_journal_issue 11
_journal_name_full 'Acta Crystallographica Section E'
_journal_page_first o3674
_journal_page_last o3675
_journal_paper_doi 10.1107/S1600536805032083
_journal_volume 61
_journal_year 2005
_chemical_formula_iupac 'C10 H10 O2'
_chemical_formula_moiety 'C10 H10 O2'
_chemical_formula_sum 'C10 H10 O2'
_chemical_formula_weight 162.19
_chemical_name_systematic
;
2,3,6,7-Tetrahydrobenzo[1,2-b;4,5-b']difuran
;
_space_group_IT_number 61
_symmetry_cell_setting orthorhombic
_symmetry_space_group_name_Hall '-P 2ac 2ab'
_symmetry_space_group_name_H-M 'P b c a'
_cell_angle_alpha 90.0
_cell_angle_beta 90.0
_cell_angle_gamma 90.0
_cell_formula_units_Z 4
_cell_length_a 7.434(4)
_cell_length_b 5.972(2)
_cell_length_c 17.603(9)
_cell_measurement_reflns_used 5940
_cell_measurement_temperature 296.0(10)
_cell_measurement_theta_max 27.5
_cell_measurement_theta_min 3.4
_cell_volume 781.5(6)
_computing_cell_refinement PROCESS-AUTO
_computing_data_collection 'PROCESS-AUTO (Rigaku, 1998)'
_computing_data_reduction 'CrystalStructure (Rigaku/MSC, 2004)'
_computing_molecular_graphics 'ORTEP-3 for Windows (Farrugia, 1997)'
_computing_publication_material CrystalStructure
_computing_structure_refinement 'CRYSTALS (Betteridge <i>et al.</i>,  2003)'
_computing_structure_solution 'SIR97 (Altomare <i>et al.</i>,  1999)'
_diffrn_detector_area_resol_mean 10.00
_diffrn_measured_fraction_theta_full 0.999
_diffrn_measured_fraction_theta_max 0.999
_diffrn_measurement_device_type 'Rigaku R-AXIS RAPID'
_diffrn_measurement_method \w
_diffrn_radiation_type 'Mo K\a'
_diffrn_radiation_wavelength 0.71075
_diffrn_reflns_av_R_equivalents 0.026
_diffrn_reflns_limit_h_max 9
_diffrn_reflns_limit_h_min -9
_diffrn_reflns_limit_k_max 7
_diffrn_reflns_limit_k_min -7
_diffrn_reflns_limit_l_max 22
_diffrn_reflns_limit_l_min -22
_diffrn_reflns_number 6952
_diffrn_reflns_theta_full 27.48
_diffrn_reflns_theta_max 27.48
_exptl_absorpt_coefficient_mu 0.095
_exptl_absorpt_correction_type none
_exptl_crystal_colour colourless
_exptl_crystal_density_diffrn 1.378
_exptl_crystal_density_method 'not measured'
_exptl_crystal_description block
_exptl_crystal_F_000 344.00
_exptl_crystal_size_max 0.36
_exptl_crystal_size_mid 0.30
_exptl_crystal_size_min 0.20
_refine_diff_density_max 0.24
_refine_diff_density_min -0.14
_refine_ls_extinction_coef 27E1(4)
_refine_ls_extinction_method 'Larson (1970)'
_refine_ls_goodness_of_fit_ref 1.018
_refine_ls_hydrogen_treatment constr
_refine_ls_number_parameters 56
_refine_ls_number_reflns 891
_refine_ls_R_factor_gt 0.0387
_refine_ls_shift/su_max 0.000
_refine_ls_structure_factor_coef Fsqd
_refine_ls_weighting_details 'w = 1/[0.0012Fo^2^ + \s(Fo^2^)]/(4Fo^2^)'
_refine_ls_weighting_scheme calc
_refine_ls_wR_factor_ref 0.1134
_reflns_number_gt 656
_reflns_number_total 891
_reflns_threshold_expression F^2^>2\s(F^2^)
_cod_data_source_file cf6462.cif
_cod_data_source_block I
_cod_original_cell_volume 781.4(6)
_cod_database_code 2207170
_cod_database_fobs_code 2207170

loop_
_symmetry_equiv_pos_site_id
_symmetry_equiv_pos_as_xyz
1 +X,+Y,+Z
2 1/2-X,1/2+Y,+Z
3 +X,1/2-Y,1/2+Z
4 1/2-X,-Y,1/2+Z
5 -X,-Y,-Z
6 1/2+X,1/2-Y,-Z
7 -X,1/2+Y,1/2-Z
8 1/2+X,+Y,1/2-Z

loop_
_atom_site_label
_atom_site_fract_x
_atom_site_fract_y
_atom_site_fract_z
_atom_site_U_iso_or_equiv
_atom_site_adp_type
_atom_site_calc_flag
_atom_site_refinement_flags
_atom_site_occupancy
_atom_site_type_symbol
O1 0.43530(14) 0.60188(13) 0.35156(5) 0.0570(3) Uani d . 1.00 O
C1 0.4768(2) 0.3963(2) 0.31195(10) 0.0624(4) Uani d . 1.00 C
C2 0.5722(2) 0.2415(2) 0.36674(8) 0.0566(4) Uani d . 1.00 C
C3 0.54239(16) 0.3559(2) 0.44151(6) 0.0413(3) Uani d . 1.00 C
C4 0.46343(17) 0.5623(2) 0.42769(6) 0.0412(3) Uani d . 1.00 C
C5 0.58094(17) 0.28956(19) 0.51517(6) 0.0435(3) Uani d . 1.00 C
H1 0.5538 0.4279 0.2688 0.075 Uiso c R 1.00 H
H2 0.3663 0.3269 0.2944 0.076 Uiso c R 1.00 H
H3 0.6995 0.2310 0.3552 0.069 Uiso c R 1.00 H
H4 0.5196 0.0929 0.3666 0.069 Uiso c R 1.00 H
H5 0.6349 0.1524 0.5256 0.052 Uiso c R 1.00 H

loop_
_atom_site_aniso_label
_atom_site_aniso_U_11
_atom_site_aniso_U_22
_atom_site_aniso_U_33
_atom_site_aniso_U_12
_atom_site_aniso_U_13
_atom_site_aniso_U_23
O1 0.0763(7) 0.0530(5) 0.0416(6) 0.0093(4) -0.0051(4) 0.0055(4)
C1 0.0759(10) 0.0645(8) 0.0466(9) 0.0056(7) -0.0039(7) -0.0070(6)
C2 0.0710(10) 0.0486(7) 0.0501(8) 0.0056(7) 0.0043(6) -0.0042(6)
C3 0.0392(6) 0.0373(6) 0.0475(7) 0.0007(4) 0.0027(5) 0.0014(5)
C4 0.0413(6) 0.0405(6) 0.0418(7) -0.0004(4) -0.0008(5) 0.0072(5)
C5 0.0455(7) 0.0353(5) 0.0496(7) 0.0060(5) -0.0008(5) 0.0047(5)

loop_
_atom_type_symbol
_atom_type_description
_atom_type_scat_dispersion_real
_atom_type_scat_dispersion_imag
_atom_type_scat_source
C C 0.003 0.002
;
International Tables for Crystallography
(1992, Vol. C, Tables 4.2.6.8 and 6.1.1.4)
;
H H 0.000 0.000
;
International Tables for Crystallography
(1992, Vol. C, Table 6.1.1.4)
;
O O 0.011 0.006
;
International Tables for Crystallography
(1992, Vol. C, Tables 4.2.6.8 and 6.1.1.4)
;

loop_
_geom_angle_atom_site_label_1
_geom_angle_atom_site_label_2
_geom_angle_atom_site_label_3
_geom_angle_site_symmetry_1
_geom_angle_site_symmetry_3
_geom_angle
C1 O1 C4 . . 106.93(10)
O1 C1 C2 . . 108.15(12)
C1 C2 C3 . . 102.25(11)
C2 C3 C4 . . 108.26(10)
C2 C3 C5 . . 131.36(11)
C4 C3 C5 . . 120.37(11)
O1 C4 C3 . . 112.81(10)
O1 C4 C5 . 5_666 124.27(10)
C3 C4 C5 . 5_666 122.91(11)
C3 C5 C4 . 5_666 116.71(10)
O1 C1 H1 . . 109.8
O1 C1 H2 . . 109.6
C2 C1 H1 . . 110.0
C2 C1 H2 . . 109.8
H1 C1 H2 . . 109.5
C1 C2 H3 . . 111.3
C1 C2 H4 . . 111.6
C3 C2 H3 . . 111.0
C3 C2 H4 . . 111.1
H3 C2 H4 . . 109.5
C3 C5 H5 . . 121.7
C4 C5 H5 5_666 . 121.6

loop_
_geom_bond_atom_site_label_1
_geom_bond_atom_site_label_2
_geom_bond_site_symmetry_2
_geom_bond_distance
O1 C1 . 1.4453(17)
O1 C4 . 1.3768(15)
C1 C2 . 1.512(2)
C2 C3 . 1.4992(18)
C3 C4 . 1.3868(16)
C3 C5 . 1.3857(17)
C4 C5 5_666 1.3797(17)
C1 H1 . 0.970
C1 H2 . 0.970
C2 H3 . 0.970
C2 H4 . 0.970
C5 H5 . 0.930

loop_
_geom_contact_atom_site_label_1
_geom_contact_atom_site_label_2
_geom_contact_distance
_geom_contact_site_symmetry_2
O1 C1 3.600(2) 2_555
O1 C1 3.4355(19) 7_655
C1 O1 3.600(2) 2_545
C1 O1 3.4355(19) 7_645
O1 H1 2.878 7_655
O1 H2 2.801 2_555
O1 H2 3.253 7_655
O1 H3 2.823 2_655
O1 H4 3.010 1_565
O1 H4 3.392 2_555
O1 H5 3.460 6_456
C1 H1 3.146 7_645
C1 H1 3.486 7_655
C1 H1 3.456 8_455
C1 H2 3.388 7_655
C1 H2 3.473 8_555
C1 H3 3.219 2_655
C1 H4 3.355 7_655
C2 H1 3.174 7_645
C2 H3 3.495 2_645
C2 H3 3.386 2_655
C2 H5 3.391 5_656
C3 H3 3.318 2_655
C3 H5 3.329 2_655
C3 H5 3.359 5_656
C3 H5 3.085 6_456
C4 H3 2.987 2_655
C4 H4 3.372 1_565
C4 H5 3.489 2_655
C4 H5 2.879 6_456
C5 H4 3.179 5_656
C5 H5 3.032 2_655
C5 H5 3.171 5_656
C5 H5 3.410 6_456
H1 O1 2.878 7_645
H1 C1 3.486 7_645
H1 C1 3.146 7_655
H1 C1 3.456 8_555
H1 C2 3.174 7_655
H1 H1 3.161 7_645
H1 H1 3.161 7_655
H1 H2 2.696 7_655
H1 H2 2.645 8_555
H1 H3 2.992 2_655
H1 H3 3.403 7_655
H1 H4 2.636 7_655
H2 O1 2.801 2_545
H2 O1 3.253 7_645
H2 C1 3.388 7_645
H2 C1 3.473 8_455
H2 H1 2.696 7_645
H2 H1 2.645 8_455
H2 H2 3.451 2_545
H2 H2 3.451 2_555
H2 H3 2.966 8_455
H2 H4 3.517 2_555
H2 H4 3.358 7_655
H3 O1 2.823 2_645
H3 C1 3.219 2_645
H3 C2 3.386 2_645
H3 C2 3.495 2_655
H3 C3 3.318 2_645
H3 C4 2.987 2_645
H3 H1 2.992 2_645
H3 H1 3.403 7_645
H3 H2 2.966 8_555
H3 H3 3.079 2_645
H3 H3 3.079 2_655
H3 H4 3.012 2_655
H4 O1 3.010 1_545
H4 O1 3.392 2_545
H4 C1 3.355 7_645
H4 C4 3.372 1_545
H4 C5 3.179 5_656
H4 H1 2.636 7_645
H4 H2 3.517 2_545
H4 H2 3.358 7_645
H4 H3 3.012 2_645
H4 H5 2.659 5_656
H5 O1 3.460 6_556
H5 C2 3.391 5_656
H5 C3 3.329 2_645
H5 C3 3.359 5_656
H5 C3 3.085 6_556
H5 C4 3.489 2_645
H5 C4 2.879 6_556
H5 C5 3.032 2_645
H5 C5 3.171 5_656
H5 C5 3.410 6_556
H5 H4 2.659 5_656
H5 H5 3.442 2_645
H5 H5 3.442 2_655
H5 H5 2.854 5_656

loop_
_geom_torsion_atom_site_label_1
_geom_torsion_atom_site_label_2
_geom_torsion_atom_site_label_3
_geom_torsion_atom_site_label_4
_geom_torsion_site_symmetry_3
_geom_torsion_site_symmetry_4
_geom_torsion
C1 O1 C4 C3 . . 7.77(15)
C1 O1 C4 C5 . 5_666 -172.39(12)
C4 O1 C1 C2 . . -12.47(15)
O1 C1 C2 C3 . . 12.07(15)
C1 C2 C3 C4 . . -7.52(14)
C1 C2 C3 C5 . . 173.03(13)
C2 C3 C4 O1 . . 0.17(15)
C2 C3 C4 C5 . 5_666 -179.67(12)
C2 C3 C5 C4 . 5_666 179.54(13)
C4 C3 C5 C4 . 5_666 0.15(17)
C5 C3 C4 O1 . . 179.69(11)
C5 C3 C4 C5 . 5_666 -0.15(19)
O1 C4 C5 C3 5_666 5_666 -179.68(11)
C3 C4 C5 C3 5_666 5_666 0.15(18)
